data_7028739
loop_
_publ_author_name
'Sarcher, Christian'
'Farsadpour, Saeid'
'Taghizadeh Ghoochany, Leila'
'Sun, Yu'
'Thiel, Werner R.'
'Roesky, Peter W.'

_publ_section_title
;
 Gold(i) complexes with heteroaryl phosphine ligands.
;
_journal_issue 6
_journal_name_full 'Dalton transactions (Cambridge, England : 2003)'
_journal_page_first 2397
_journal_page_last 2405
_journal_paper_doi 10.1039/c3dt52893f
_journal_volume 43
_journal_year 2014
_chemical_formula_moiety 'C21 H17 Au Cl N4 P, C H2 Cl2'
_chemical_formula_sum 'C22 H19 Au Cl3 N4 P'
_chemical_formula_weight 673.70
_chemical_name_systematic
;
  ?
;
_space_group_crystal_system triclinic
_space_group_IT_number 2
_space_group_name_Hall '-P 1'
_space_group_name_H-M_alt 'P -1'
_symmetry_space_group_name_Hall '-P 1'
_symmetry_space_group_name_H-M 'P -1'
_atom_sites_solution_hydrogens geom
_atom_sites_solution_primary direct
_atom_sites_solution_secondary difmap
_audit_creation_method SHELXL-2013
_cell_angle_alpha 87.414(3)
_cell_angle_beta 71.501(3)
_cell_angle_gamma 82.113(3)
_cell_formula_units_Z 2
_cell_length_a 10.0659(4)
_cell_length_b 11.2041(4)
_cell_length_c 11.2375(4)
_cell_measurement_reflns_used 21074
_cell_measurement_temperature 200(2)
_cell_measurement_theta_max 29.57
_cell_measurement_theta_min 1.84
_cell_volume 1190.50(8)
_computing_cell_refinement 'STOE X-AREA, PLATON (A.L.Spek, 2005)'
_computing_data_collection 'STOE X-AREA'
_computing_data_reduction 'STOE X-RED, PLATON (A.L.Spek, 2005)'
_computing_molecular_graphics 'Diamond 3.2g'
_computing_structure_refinement 'SHELXL-97 (Sheldrick, 1997)'
_computing_structure_solution 'SHELXS-97 (Sheldrick, 1990)'
_diffrn_ambient_temperature 200(2)
_diffrn_detector_area_resol_mean 6.67
_diffrn_measured_fraction_theta_full 0.992
_diffrn_measured_fraction_theta_max 0.992
_diffrn_measurement_device_type 'STOE IPDS 2'
_diffrn_measurement_method 'area detector'
_diffrn_radiation_monochromator graphite
_diffrn_radiation_source 'fine-focus sealed tube'
_diffrn_radiation_type MoK\a
_diffrn_radiation_wavelength 0.71073
_diffrn_reflns_av_R_equivalents 0.0376
_diffrn_reflns_av_sigmaI/netI 0.0291
_diffrn_reflns_limit_h_max 11
_diffrn_reflns_limit_h_min -12
_diffrn_reflns_limit_k_max 13
_diffrn_reflns_limit_k_min -13
_diffrn_reflns_limit_l_max 13
_diffrn_reflns_limit_l_min -13
_diffrn_reflns_number 11647
_diffrn_reflns_theta_full 25.50
_diffrn_reflns_theta_max 25.50
_diffrn_reflns_theta_min 1.83
_exptl_absorpt_coefficient_mu 6.600
_exptl_absorpt_correction_T_max 0.4683
_exptl_absorpt_correction_T_min 0.1280
_exptl_absorpt_correction_type integration
_exptl_absorpt_process_details 'STOE X-RED & X-SHAPE'
_exptl_crystal_colour colourless
_exptl_crystal_density_diffrn 1.879
_exptl_crystal_density_method 'not measured'
_exptl_crystal_description rod
_exptl_crystal_F_000 648
_exptl_crystal_size_max 0.409
_exptl_crystal_size_mid 0.241
_exptl_crystal_size_min 0.126
_refine_diff_density_max 1.145
_refine_diff_density_min -0.582
_refine_diff_density_rms 0.080
_refine_ls_extinction_method none
_refine_ls_goodness_of_fit_ref 1.069
_refine_ls_hydrogen_treatment constr
_refine_ls_matrix_type full
_refine_ls_number_parameters 356
_refine_ls_number_reflns 4397
_refine_ls_number_restraints 0
_refine_ls_restrained_S_all 1.069
_refine_ls_R_factor_all 0.0206
_refine_ls_R_factor_gt 0.0197
_refine_ls_shift/su_max 0.002
_refine_ls_shift/su_mean 0.000
_refine_ls_structure_factor_coef Fsqd
_refine_ls_weighting_details 'calc w=1/[\s^2^(Fo^2^)+(0.0261P)^2^+0.5304P] where P=(Fo^2^+2Fc^2^)/3'
_refine_ls_weighting_scheme calc
_refine_ls_wR_factor_gt 0.0486
_refine_ls_wR_factor_ref 0.0490
_reflns_number_gt 4260
_reflns_number_total 4397
_reflns_threshold_expression >2sigma(I)
_cod_data_source_file c3dt52893f.txt
_cod_data_source_block 3
_cod_original_cell_volume 1190.51(8)
_cod_database_code 7028739

loop_
_space_group_symop_operation_xyz
'x, y, z'
'-x, -y, -z'

loop_
_atom_site_label
_atom_site_type_symbol
_atom_site_fract_x
_atom_site_fract_y
_atom_site_fract_z
_atom_site_U_iso_or_equiv
_atom_site_adp_type
_atom_site_occupancy
_atom_site_site_symmetry_order
_atom_site_calc_flag
_atom_site_refinement_flags_posn
_atom_site_refinement_flags_adp
Au1 Au 0.78760(2) 0.17728(2) 0.09280(2) 0.03124(5) Uani 1 1 d . .
Cl1 Cl 0.77885(11) 0.34175(9) -0.03212(10) 0.0631(3) Uani 1 1 d . .
Cl2 Cl 0.59750(10) 0.53280(9) 0.81565(8) 0.0535(2) Uani 1 1 d . .
Cl3 Cl 0.64720(15) 0.77873(10) 0.73246(12) 0.0749(3) Uani 1 1 d . .
P1 P 0.78694(7) 0.02041(6) 0.22122(6) 0.02554(13) Uani 1 1 d . .
N1 N 0.6566(2) 0.0373(2) 0.3601(2) 0.0289(5) Uani 1 1 d . .
H1 H 0.6051 -0.0215 0.3890 0.035 Uiso 1 1 calc R U
N2 N 0.5114(2) 0.1563(2) 0.5282(2) 0.0292(5) Uani 1 1 d . .
N3 N 0.7252(2) 0.2186(2) 0.3889(2) 0.0269(4) Uani 1 1 d . .
N4 N 0.7767(3) 0.5132(2) 0.4669(2) 0.0363(5) Uani 1 1 d . .
C1 C 0.9500(3) -0.0205(2) 0.2574(3) 0.0298(5) Uani 1 1 d . .
C2 C 1.0744(3) 0.0142(3) 0.1768(3) 0.0365(6) Uani 1 1 d . .
H2 H 1.0731 0.0620 0.1051 0.044 Uiso 1 1 calc R U
C3 C 1.2020(3) -0.0212(4) 0.2013(3) 0.0502(8) Uani 1 1 d . .
H3 H 1.2879 0.0005 0.1450 0.060 Uiso 1 1 calc R U
C4 C 1.2025(4) -0.0878(4) 0.3076(4) 0.0550(9) Uani 1 1 d . .
H4 H 1.2891 -0.1117 0.3244 0.066 Uiso 1 1 calc R U
C5 C 1.0782(4) -0.1198(3) 0.3897(4) 0.0515(8) Uani 1 1 d . .
H5 H 1.0790 -0.1641 0.4636 0.062 Uiso 1 1 calc R U
C6 C 0.9524(4) -0.0872(3) 0.3639(3) 0.0390(7) Uani 1 1 d . .
H6 H 0.8671 -0.1106 0.4196 0.047 Uiso 1 1 calc R U
C7 C 0.7474(3) -0.1149(3) 0.1627(2) 0.0285(5) Uani 1 1 d . .
C8 C 0.8400(3) -0.2212(3) 0.1425(3) 0.0343(6) Uani 1 1 d . .
H8 H 0.9264 -0.2258 0.1609 0.041 Uiso 1 1 calc R U
C9 C 0.8055(4) -0.3216(3) 0.0947(3) 0.0439(8) Uani 1 1 d . .
H9 H 0.8686 -0.3945 0.0804 0.053 Uiso 1 1 calc R U
C10 C 0.6799(4) -0.3149(3) 0.0682(3) 0.0460(8) Uani 1 1 d . .
H10 H 0.6560 -0.3838 0.0371 0.055 Uiso 1 1 calc R U
C11 C 0.5888(4) -0.2085(3) 0.0866(3) 0.0449(8) Uani 1 1 d . .
H11 H 0.5030 -0.2043 0.0673 0.054 Uiso 1 1 calc R U
C12 C 0.6216(3) -0.1077(3) 0.1332(3) 0.0371(6) Uani 1 1 d . .
H12 H 0.5592 -0.0344 0.1449 0.045 Uiso 1 1 calc R U
C13 C 0.6294(3) 0.1415(2) 0.4291(2) 0.0264(5) Uani 1 1 d . .
C14 C 0.4859(3) 0.2624(3) 0.5876(2) 0.0316(6) Uani 1 1 d . .
H14 H 0.4030 0.2777 0.6577 0.038 Uiso 1 1 calc R U
C15 C 0.5750(3) 0.3506(3) 0.5514(3) 0.0327(6) Uani 1 1 d . .
H15 H 0.5536 0.4258 0.5935 0.039 Uiso 1 1 calc R U
C16 C 0.6968(3) 0.3237(2) 0.4506(2) 0.0269(5) Uani 1 1 d . .
C17 C 0.8047(3) 0.4084(3) 0.4047(3) 0.0297(5) Uani 1 1 d . .
C18 C 0.9262(3) 0.3770(3) 0.3054(3) 0.0401(7) Uani 1 1 d . .
H18 H 0.9419 0.3018 0.2641 0.048 Uiso 1 1 calc R U
C19 C 1.0251(3) 0.4582(3) 0.2673(3) 0.0450(7) Uani 1 1 d . .
H19 H 1.1089 0.4399 0.1985 0.054 Uiso 1 1 calc R U
C20 C 0.9994(4) 0.5650(3) 0.3307(3) 0.0427(7) Uani 1 1 d . .
H20 H 1.0657 0.6214 0.3080 0.051 Uiso 1 1 calc R U
C21 C 0.8749(4) 0.5887(3) 0.4286(3) 0.0437(7) Uani 1 1 d . .
H21 H 0.8576 0.6631 0.4715 0.052 Uiso 1 1 calc R U
C22 C 0.5571(4) 0.6565(3) 0.7250(3) 0.0504(8) Uani 1 1 d . .
H22A H 0.4540 0.6829 0.7552 0.061 Uiso 1 1 calc R U
H22B H 0.5826 0.6309 0.6365 0.061 Uiso 1 1 calc R U

loop_
_atom_site_aniso_label
_atom_site_aniso_U_11
_atom_site_aniso_U_22
_atom_site_aniso_U_33
_atom_site_aniso_U_23
_atom_site_aniso_U_13
_atom_site_aniso_U_12
Au1 0.03157(7) 0.02937(7) 0.02785(7) 0.00593(4) -0.00362(5) -0.00295(5)
Cl1 0.0608(5) 0.0496(5) 0.0579(5) 0.0295(4) 0.0011(4) 0.0072(4)
Cl2 0.0544(5) 0.0658(6) 0.0465(4) 0.0028(4) -0.0226(4) -0.0135(4)
Cl3 0.1090(9) 0.0513(6) 0.0748(7) -0.0078(5) -0.0463(7) -0.0013(6)
P1 0.0269(3) 0.0251(3) 0.0232(3) 0.0012(2) -0.0050(2) -0.0058(3)
N1 0.0322(11) 0.0247(11) 0.0264(11) 0.0003(9) -0.0024(9) -0.0086(9)
N2 0.0296(11) 0.0302(12) 0.0258(11) 0.0005(9) -0.0043(9) -0.0080(9)
N3 0.0286(11) 0.0252(11) 0.0268(10) 0.0016(8) -0.0074(9) -0.0070(9)
N4 0.0403(13) 0.0302(13) 0.0371(13) 0.0002(10) -0.0073(11) -0.0117(11)
C1 0.0326(14) 0.0279(13) 0.0307(13) -0.0025(10) -0.0111(11) -0.0059(11)
C2 0.0324(14) 0.0418(17) 0.0337(14) -0.0029(12) -0.0063(12) -0.0077(13)
C3 0.0293(15) 0.066(2) 0.054(2) -0.0092(17) -0.0089(14) -0.0083(15)
C4 0.0449(19) 0.063(2) 0.065(2) -0.0080(19) -0.0317(18) 0.0012(17)
C5 0.061(2) 0.051(2) 0.052(2) 0.0058(16) -0.0340(18) -0.0054(17)
C6 0.0450(17) 0.0354(16) 0.0392(16) 0.0074(13) -0.0156(13) -0.0111(14)
C7 0.0317(13) 0.0314(14) 0.0208(11) 0.0005(10) -0.0047(10) -0.0077(11)
C8 0.0369(15) 0.0329(15) 0.0315(13) -0.0036(11) -0.0087(11) -0.0036(12)
C9 0.0517(19) 0.0382(19) 0.0389(18) -0.0102(14) -0.0092(15) -0.0054(16)
C10 0.058(2) 0.0452(19) 0.0366(16) -0.0097(13) -0.0113(14) -0.0192(17)
C11 0.0462(18) 0.056(2) 0.0393(16) -0.0042(14) -0.0189(14) -0.0144(16)
C12 0.0384(15) 0.0396(17) 0.0346(14) 0.0003(12) -0.0126(12) -0.0065(13)
C13 0.0290(12) 0.0270(13) 0.0241(12) 0.0029(10) -0.0090(10) -0.0059(10)
C14 0.0339(14) 0.0335(15) 0.0234(12) -0.0010(11) -0.0027(11) -0.0058(12)
C15 0.0367(14) 0.0304(14) 0.0291(13) -0.0043(11) -0.0058(11) -0.0069(12)
C16 0.0308(13) 0.0264(13) 0.0246(12) 0.0038(9) -0.0098(10) -0.0064(11)
C17 0.0316(13) 0.0289(14) 0.0299(13) 0.0033(11) -0.0099(11) -0.0088(11)
C18 0.0401(16) 0.0369(16) 0.0407(16) -0.0047(13) -0.0056(13) -0.0122(13)
C19 0.0373(16) 0.0479(19) 0.0459(17) 0.0033(14) -0.0035(13) -0.0171(15)
C20 0.0483(18) 0.0388(17) 0.0463(17) 0.0106(14) -0.0164(14) -0.0231(15)
C21 0.0531(19) 0.0337(16) 0.0465(17) 0.0005(13) -0.0139(15) -0.0175(15)
C22 0.0478(19) 0.059(2) 0.0444(18) -0.0116(16) -0.0201(15) 0.0096(16)

loop_
_atom_type_symbol
_atom_type_description
_atom_type_scat_dispersion_real
_atom_type_scat_dispersion_imag
_atom_type_scat_source
C C 0.0033 0.0016 'International Tables Vol C Tables 4.2.6.8 and 6.1.1.4'
H H 0.0000 0.0000 'International Tables Vol C Tables 4.2.6.8 and 6.1.1.4'
Au Au -2.0133 8.8022 'International Tables Vol C Tables 4.2.6.8 and 6.1.1.4'
Cl Cl 0.1484 0.1585 'International Tables Vol C Tables 4.2.6.8 and 6.1.1.4'
N N 0.0061 0.0033 'International Tables Vol C Tables 4.2.6.8 and 6.1.1.4'
P P 0.1023 0.0942 'International Tables Vol C Tables 4.2.6.8 and 6.1.1.4'

loop_
_geom_angle_atom_site_label_1
_geom_angle_atom_site_label_2
_geom_angle_atom_site_label_3
_geom_angle
P1 Au1 Cl1 177.35(3)
N1 P1 C1 106.47(12)
N1 P1 C7 100.56(12)
C1 P1 C7 106.77(13)
N1 P1 Au1 114.05(9)
C1 P1 Au1 114.64(10)
C7 P1 Au1 113.13(9)
C13 N1 P1 121.10(18)
C13 N1 H1 119.4
P1 N1 H1 119.4
C14 N2 C13 115.2(2)
C13 N3 C16 116.6(2)
C21 N4 C17 116.4(3)
C2 C1 C6 119.6(3)
C2 C1 P1 119.5(2)
C6 C1 P1 120.9(2)
C1 C2 C3 119.9(3)
C1 C2 H2 120.0
C3 C2 H2 120.0
C4 C3 C2 119.7(3)
C4 C3 H3 120.2
C2 C3 H3 120.2
C3 C4 C5 120.5(3)
C3 C4 H4 119.7
C5 C4 H4 119.7
C4 C5 C6 119.8(3)
C4 C5 H5 120.1
C6 C5 H5 120.1
C5 C6 C1 120.4(3)
C5 C6 H6 119.8
C1 C6 H6 119.8
C8 C7 C12 120.1(3)
C8 C7 P1 122.0(2)
C12 C7 P1 117.8(2)
C7 C8 C9 119.5(3)
C7 C8 H8 120.2
C9 C8 H8 120.2
C10 C9 C8 120.2(3)
C10 C9 H9 119.9
C8 C9 H9 119.9
C9 C10 C11 120.2(3)
C9 C10 H10 119.9
C11 C10 H10 119.9
C10 C11 C12 120.5(3)
C10 C11 H11 119.7
C12 C11 H11 119.7
C11 C12 C7 119.4(3)
C11 C12 H12 120.3
C7 C12 H12 120.3
N3 C13 N2 126.6(2)
N3 C13 N1 115.6(2)
N2 C13 N1 117.7(2)
N2 C14 C15 123.1(3)
N2 C14 H14 118.5
C15 C14 H14 118.5
C14 C15 C16 116.8(3)
C14 C15 H15 121.6
C16 C15 H15 121.6
N3 C16 C15 121.6(2)
N3 C16 C17 115.9(2)
C15 C16 C17 122.5(2)
N4 C17 C18 123.5(3)
N4 C17 C16 115.9(2)
C18 C17 C16 120.6(3)
C17 C18 C19 118.6(3)
C17 C18 H18 120.7
C19 C18 H18 120.7
C20 C19 C18 118.8(3)
C20 C19 H19 120.6
C18 C19 H19 120.6
C19 C20 C21 118.5(3)
C19 C20 H20 120.8
C21 C20 H20 120.8
N4 C21 C20 124.2(3)
N4 C21 H21 117.9
C20 C21 H21 117.9
Cl2 C22 Cl3 112.30(18)
Cl2 C22 H22A 109.1
Cl3 C22 H22A 109.1
Cl2 C22 H22B 109.1
Cl3 C22 H22B 109.1
H22A C22 H22B 107.9

loop_
_geom_bond_atom_site_label_1
_geom_bond_atom_site_label_2
_geom_bond_distance
Au1 P1 2.2225(10)
Au1 Cl1 2.2748(11)
Cl2 C22 1.762(4)
Cl3 C22 1.762(4)
P1 N1 1.689(2)
P1 C1 1.808(3)
P1 C7 1.820(3)
N1 C13 1.378(3)
N1 H1 0.8800
N2 C14 1.342(4)
N2 C13 1.343(4)
N3 C13 1.341(3)
N3 C16 1.343(4)
N4 C21 1.343(4)
N4 C17 1.343(4)
C1 C2 1.387(4)
C1 C6 1.387(4)
C2 C3 1.399(5)
C2 H2 0.9500
C3 C4 1.380(6)
C3 H3 0.9500
C4 C5 1.381(6)
C4 H4 0.9500
C5 C6 1.384(5)
C5 H5 0.9500
C6 H6 0.9500
C7 C8 1.388(4)
C7 C12 1.398(4)
C8 C9 1.398(4)
C8 H8 0.9500
C9 C10 1.380(5)
C9 H9 0.9500
C10 C11 1.381(5)
C10 H10 0.9500
C11 C12 1.386(4)
C11 H11 0.9500
C12 H12 0.9500
C14 C15 1.386(4)
C14 H14 0.9500
C15 C16 1.388(4)
C15 H15 0.9500
C16 C17 1.493(4)
C17 C18 1.384(4)
C18 C19 1.395(4)
C18 H18 0.9500
C19 C20 1.371(5)
C19 H19 0.9500
C20 C21 1.383(5)
C20 H20 0.9500
C21 H21 0.9500
C22 H22A 0.9900
C22 H22B 0.9900
